data_1532548
loop_
_publ_author_name
'Achary, S.N.'
'Jayakumar, O.D.'
'Tyagi, A.K.'
'Kulshreshtha, S.K.'

_publ_section_title
;
 Preparation, phase transition and thermal expansion studies on
 low-cristobalite type Al1-x Gax P O4 (x = 0.0, 0.20, 0.50, 0.80 and 1.00)
;
_journal_name_full 'Journal of Solid State Chemistry'
_journal_page_first 37
_journal_page_last 46
_journal_volume 176
_journal_year 2003
_chemical_formula_sum 'Al O4 P'
_chemical_name_systematic 'Al (P O4)'
_space_group_IT_number 20
_symmetry_space_group_name_Hall 'C 2c 2'
_symmetry_space_group_name_H-M 'C 2 2 21'
_cell_angle_alpha 90
_cell_angle_beta 90
_cell_angle_gamma 90
_cell_formula_units_Z 4
_cell_length_a 7.0843
_cell_length_b 7.0823
_cell_length_c 6.9989
_cell_volume 351.157
_citation_journal_id_ASTM JSSCBI
_cod_data_source_file Achary_JSSCBI_2003_237.cif
_cod_data_source_block Al1O4P1
_cod_original_cell_volume 351.1568
_cod_original_formula_sum 'Al1 O4 P1'
_cod_database_code 1532548

loop_
_symmetry_equiv_pos_as_xyz
x,y,z
-x,-y,z+1/2
x,-y,-z
-x,y,-z+1/2
x+1/2,y+1/2,z
-x+1/2,-y+1/2,z+1/2
x+1/2,-y+1/2,-z
-x+1/2,y+1/2,-z+1/2

loop_
_atom_site_label
_atom_site_type_symbol
_atom_site_fract_x
_atom_site_fract_y
_atom_site_fract_z
_atom_site_occupancy
_atom_site_U_iso_or_equiv
Al1 Al+3 0 0.194 0.25 1 0.0
O1 O-2 0.187 0.058 0.163 1 0.0
P1 P+5 0.295 0 0 1 0.0
O2 O-2 0.428 0.16 0.946 1 0.0
